data_7121931
loop_
_publ_author_name
'Mei, Lei'
'Xu, Chao'
'Wu, Qun-Yan'
'Hu, Kong-Qiu'
'Yuan, Li-Yong'
'Chen, Jing'
'Xiao, Cheng-Liang'
'Wang, Shu-Ao'
'Chai, Zhi-Fang'
'Shi, Wei-Qun'

_publ_section_title
;
 A neptunium(v)-mediated interwoven transuranium-rotaxane network
 incorporating a mechanically interlocked [c2]daisy chain unit.
;
_journal_issue 62
_journal_name_full 'Chemical communications (Cambridge, England)'
_journal_page_first 8645
_journal_page_last 8648
_journal_paper_doi 10.1039/c8cc05122d
_journal_volume 54
_journal_year 2018
_chemical_formula_moiety 'C36 H40 N4 O10 U, 2(Cl O4), 2(C36 H36 N24 O12)'
_chemical_formula_sum 'C108 H112 Cl2 N52 O42 U'
_chemical_formula_weight 3119.42
_space_group_crystal_system triclinic
_space_group_IT_number 2
_space_group_name_Hall '-P 1'
_space_group_name_H-M_alt 'P -1'
_symmetry_space_group_name_Hall '-P 1'
_symmetry_space_group_name_H-M 'P -1'
_atom_sites_solution_hydrogens geom
_audit_creation_date 2018-06-26
_audit_creation_method
;
Olex2 1.2
(compiled 2018.05.29 svn.r3508 for OlexSys, GUI svn.r5506)
;
_audit_update_record
;
2018-06-27 deposited with the CCDC.
2018-07-06 downloaded from the CCDC.
;
_cell_angle_alpha 90.328(2)
_cell_angle_beta 97.214(2)
_cell_angle_gamma 95.183(2)
_cell_formula_units_Z 1
_cell_length_a 12.7487(6)
_cell_length_b 15.3678(7)
_cell_length_c 17.1021(8)
_cell_measurement_reflns_used 9640
_cell_measurement_temperature 170(2)
_cell_measurement_theta_max 30.83
_cell_measurement_theta_min 2.98
_cell_volume 3310.0(3)
_computing_cell_refinement 'SAINT V8.38A (?, 2016)'
_computing_data_reduction 'SAINT V8.38A (?, 2016)'
_computing_molecular_graphics 'Olex2 (Dolomanov et al., 2009)'
_computing_publication_material 'Olex2 (Dolomanov et al., 2009)'
_computing_structure_refinement 'XL (Sheldrick, 2008)'
_diffrn_ambient_temperature 170.01
_diffrn_measured_fraction_theta_full 0.998
_diffrn_measured_fraction_theta_max 0.998
_diffrn_measurement_device_type 'Bruker APEX-II CCD'
_diffrn_measurement_method '\f and \w scans'
_diffrn_radiation_type MoK\a
_diffrn_radiation_wavelength 0.71073
_diffrn_reflns_av_R_equivalents 0.0335
_diffrn_reflns_av_unetI/netI 0.0192
_diffrn_reflns_Laue_measured_fraction_full 0.998
_diffrn_reflns_Laue_measured_fraction_max 0.998
_diffrn_reflns_limit_h_max 15
_diffrn_reflns_limit_h_min -15
_diffrn_reflns_limit_k_max 18
_diffrn_reflns_limit_k_min -18
_diffrn_reflns_limit_l_max 21
_diffrn_reflns_limit_l_min -21
_diffrn_reflns_number 88859
_diffrn_reflns_point_group_measured_fraction_full 0.998
_diffrn_reflns_point_group_measured_fraction_max 0.998
_diffrn_reflns_theta_full 25.242
_diffrn_reflns_theta_max 25.999
_diffrn_reflns_theta_min 2.939
_diffrn_standards_number 0
_exptl_absorpt_coefficient_mu 1.370
_exptl_absorpt_correction_T_max 0.7461
_exptl_absorpt_correction_T_min 0.7144
_exptl_absorpt_correction_type multi-scan
_exptl_absorpt_process_details
'SADABS-2016/2 (Bruker,2016/2) was used for absorption correction. wR2(int) was 0.0520 before and 0.0451 after correction. The Ratio of minimum to maximum transmission is 0.9575. The \l/2 correction factor is Not present.'
_exptl_crystal_colour yellow
_exptl_crystal_colour_primary yellow
_exptl_crystal_density_diffrn 1.565
_exptl_crystal_description block
_exptl_crystal_F_000 1586
_exptl_crystal_preparation Luminescent
_exptl_crystal_size_max 0.369
_exptl_crystal_size_mid 0.307
_exptl_crystal_size_min 0.261
_refine_diff_density_max 1.890
_refine_diff_density_min -2.326
_refine_diff_density_rms 0.111
_refine_ls_extinction_method none
_refine_ls_goodness_of_fit_ref 1.030
_refine_ls_hydrogen_treatment constr
_refine_ls_matrix_type full
_refine_ls_number_parameters 952
_refine_ls_number_reflns 12992
_refine_ls_number_restraints 72
_refine_ls_restrained_S_all 1.064
_refine_ls_R_factor_all 0.0471
_refine_ls_R_factor_gt 0.0447
_refine_ls_shift/su_max 0.001
_refine_ls_shift/su_mean 0.000
_refine_ls_structure_factor_coef Fsqd
_refine_ls_weighting_details 'w=1/[\s^2^(Fo^2^)+(0.0806P)^2^+7.8228P] where P=(Fo^2^+2Fc^2^)/3'
_refine_ls_weighting_scheme calc
_refine_ls_wR_factor_gt 0.1228
_refine_ls_wR_factor_ref 0.1252
_reflns_Friedel_coverage 0.000
_reflns_number_gt 12498
_reflns_number_total 12992
_reflns_threshold_expression 'I > 2\s(I)'
_cod_data_source_file c8cc05122d2.cif
_cod_data_source_block UP107
_cod_depositor_comments 'Adding full bibliography for 7121928--7121931.cif.'
_cod_database_code 7121931
_shelx_shelxl_version_number 2014/7
_shelx_space_group_comment
;
The symmetry employed for this shelxl refinement is uniquely defined
by the following loop, which should always be used as a source of
symmetry information in preference to the above space-group names.
They are only intended as comments.
;
_shelx_estimated_absorpt_t_max 0.716
_shelx_estimated_absorpt_t_min 0.632
_olex2_refinement_description
;
1. Fixed Uiso
 At 1.2 times of:
  All C(H) groups, All C(H,H) groups
2. Uiso/Uaniso restraints and constraints
C11 \\sim C12 \\sim C13 \\sim C14 \\sim C15: within 2A with sigma of 0.01 and
sigma for terminal atoms of 0.02
Uanis(O5) \\sim Ueq, Uanis(O6) \\sim Ueq: with sigma of 0.01 and sigma for
terminal atoms of 0.02
Uanis(O2) \\sim Ueq, Uanis(O4) \\sim Ueq, Uanis(O20) \\sim Ueq, Uanis(O21)
\\sim Ueq, Uanis(O22) \\sim Ueq, Uanis(O23) \\sim Ueq: with sigma of 0.01 and
sigma for terminal atoms of 0.02
3. Others
 Fixed Sof: O5(0.5) O4(0.5) C10(0.5) O2(0.5) O3(0.5) C10'(0.5)
4.a Ternary CH refined with riding coordinates:
 C27(H27), C26(H26), C33(H33), C31(H31), C30(H30), C52(H52), C51(H51),
 C46(H46), C45(H45), C39(H39), C38(H38), C34(H34)
4.b Secondary CH2 refined with riding coordinates:
 C7(H7A,H7B), C8(H8A,H8B), C9(H9A,H9B), C18(H18A,H18B), C17(H17A,H17B),
 C16(H16A,H16B), C19(H19A,H19B), C21(H21A,H21B), C23(H23A,H23B), C25(H25A,H25B),
  C29(H29A,H29B), C49(H49A,H49B), C48(H48A,H48B), C43(H43A,H43B), C42(H42A,
 H42B), C40(H40A,H40B), C37(H37A,H37B), C56(H56A,H56B)
4.c Aromatic/amide H refined with riding coordinates:
 C3(H3), C4(H4), C5(H5), C6(H6), C12(H12), C13(H13), C14(H14), C15(H15)
;
_olex2_submission_special_instructions 'No special instructions were received'

loop_
_space_group_symop_operation_xyz
'x, y, z'
'-x, -y, -z'

loop_
_atom_site_label
_atom_site_type_symbol
_atom_site_fract_x
_atom_site_fract_y
_atom_site_fract_z
_atom_site_U_iso_or_equiv
_atom_site_adp_type
_atom_site_occupancy
_atom_site_site_symmetry_order
_atom_site_calc_flag
_atom_site_refinement_flags_posn
_atom_site_refinement_flags_adp
_atom_site_refinement_flags_occupancy
_atom_site_disorder_assembly
_atom_site_disorder_group
U1 U 1.0000 0.0000 0.5000 0.02535(8) Uani 1 2 d S T P . .
N1 N 0.6826(3) 0.3242(2) 0.37957(17) 0.0238(6) Uani 1 1 d . . . . .
C1 C 0.9353(3) 0.1636(3) 0.3769(3) 0.0380(10) Uani 1 1 d . . . . .
O1 O 1.0887(4) 0.0873(4) 0.5375(4) 0.0924(19) Uani 1 1 d . . . . .
Cl1 Cl 0.01271(11) 0.37073(9) 1.09874(10) 0.0600(4) Uani 1 1 d . . . . .
O7 O 1.0068(2) 0.1867(2) 0.3403(2) 0.0474(9) Uani 1 1 d . . . . .
N3 N 0.5805(2) 0.6672(2) 0.28337(18) 0.0218(6) Uani 1 1 d . . . . .
C3 C 0.8518(3) 0.3030(3) 0.3460(2) 0.0261(7) Uani 1 1 d . . . . .
H3 H 0.9129 0.3236 0.3225 0.031 Uiso 1 1 calc R . . . .
N4 N 0.4264(2) 0.59865(19) 0.23404(18) 0.0207(6) Uani 1 1 d . . . . .
C4 C 0.7702(3) 0.3549(2) 0.3484(2) 0.0274(8) Uani 1 1 d . . . . .
H4 H 0.7755 0.4124 0.3282 0.033 Uiso 1 1 calc R . . . .
N5 N 0.4893(3) 0.7678(2) 0.35763(19) 0.0254(6) Uani 1 1 d . . . . .
O5 O 0.9376(8) 0.0129(7) 0.6395(5) 0.072(2) Uani 0.5 1 d . U . A 1
O4 O 0.8453(6) 0.0781(5) 0.5520(4) 0.0487(18) Uani 0.5 1 d . U . A 1
C10 C 0.8498(10) 0.0437(6) 0.6148(6) 0.032(2) Uani 0.5 1 d . . . A 1
O2 O 0.8919(5) 0.0367(4) 0.5851(4) 0.0282(12) Uani 0.5 1 d . U . A 2
O3 O 0.7364(6) -0.0140(7) 0.5212(4) 0.064(2) Uani 0.5 1 d . . . A 2
C10' C 0.7935(7) 0.0163(6) 0.5800(5) 0.0294(17) Uani 0.5 1 d . . . A 2
C5 C 0.6723(3) 0.2437(3) 0.4096(2) 0.0267(8) Uani 1 1 d . . . . .
H5 H 0.6089 0.2234 0.4302 0.032 Uiso 1 1 calc R . . . .
O20 O -0.0271(11) 0.3488(7) 1.1697(4) 0.215(6) Uani 1 1 d . U . . .
N6 N 0.3355(2) 0.6954(2) 0.31189(17) 0.0217(6) Uani 1 1 d . . . . .
C6 C 0.7538(3) 0.1909(3) 0.4103(2) 0.0283(8) Uani 1 1 d . . . . .
H6 H 0.7479 0.1345 0.4327 0.034 Uiso 1 1 calc R . . . .
N7 N 0.2943(2) 0.47896(19) 0.24596(17) 0.0206(6) Uani 1 1 d . . . . .
C7 C 0.5934(3) 0.3803(3) 0.3803(2) 0.0287(8) Uani 1 1 d . . . . .
H7A H 0.5251 0.3444 0.3659 0.034 Uiso 1 1 calc R . . . .
H7B H 0.5993 0.4264 0.3404 0.034 Uiso 1 1 calc R . . . .
N8 N 0.2528(2) 0.36772(19) 0.32228(18) 0.0220(6) Uani 1 1 d . . . . .
C8 C 0.5942(3) 0.4225(2) 0.4608(2) 0.0223(7) Uani 1 1 d . . . . .
H8A H 0.6620 0.4591 0.4751 0.027 Uiso 1 1 calc R . . . .
H8B H 0.5887 0.3766 0.5009 0.027 Uiso 1 1 calc R . . . .
N9 N 0.2076(2) 0.5735(2) 0.32929(18) 0.0222(6) Uani 1 1 d . . . . .
C9 C 0.5018(3) 0.4788(2) 0.4602(2) 0.0237(7) Uani 1 1 d . . . . .
H9A H 0.5082 0.5248 0.4204 0.028 Uiso 1 1 calc R . . . .
H9B H 0.4345 0.4420 0.4446 0.028 Uiso 1 1 calc R . . . .
O23 O -0.0103(6) 0.3022(5) 1.0411(5) 0.133(3) Uani 1 1 d . U . . .
N10 N 0.1510(2) 0.4594(2) 0.39649(18) 0.0245(6) Uani 1 1 d . . . . .
N11 N 0.2736(3) 0.2664(2) 0.42989(19) 0.0260(6) Uani 1 1 d . . . . .
C11 C 0.7552(5) 0.0446(4) 0.6615(3) 0.0573(15) Uani 1 1 d . U . . .
O22 O -0.0150(15) 0.4466(8) 1.0775(10) 0.278(7) Uani 1 1 d . U . . .
N12 N 0.3591(3) 0.2194(2) 0.5407(2) 0.0300(7) Uani 1 1 d . . . . .
C12 C 0.6509(5) 0.0130(4) 0.6559(3) 0.0585(14) Uani 1 1 d . U . . .
H12 H 0.6183 -0.0187 0.6100 0.070 Uiso 1 1 calc R . . . .
O11 O 0.7641(2) 0.19981(19) 0.96063(16) 0.0327(6) Uani 1 1 d . . . . .
N13 N 0.1799(2) 0.3621(2) 0.50558(18) 0.0240(6) Uani 1 1 d . . . . .
C13 C 0.5933(4) 0.0270(3) 0.7165(2) 0.0382(10) Uani 1 1 d . U . . .
H13 H 0.5208 0.0047 0.7124 0.046 Uiso 1 1 calc R . . . .
O12 O 0.5087(2) 0.27662(17) 0.89578(14) 0.0266(5) Uani 1 1 d . . . . .
N14 N 0.2683(2) 0.3176(2) 0.61569(17) 0.0218(6) Uani 1 1 d . . . . .
C14 C 0.7399(3) 0.1026(3) 0.7895(3) 0.0363(9) Uani 1 1 d . U . . .
H14 H 0.7714 0.1330 0.8363 0.044 Uiso 1 1 calc R . . . .
O13 O 0.3213(2) 0.13229(16) 0.78862(15) 0.0240(5) Uani 1 1 d . . . . .
N15 N 0.8215(3) 0.1458(2) 1.0823(2) 0.0301(7) Uani 1 1 d . . . . .
C15 C 0.7994(4) 0.0892(4) 0.7280(4) 0.0585(14) Uani 1 1 d . U . . .
H15 H 0.8719 0.1116 0.7328 0.070 Uiso 1 1 calc R . . . .
O8 O 0.6224(2) 0.06345(18) 1.26921(16) 0.0329(6) Uani 1 1 d . . . . .
C18 C 0.5036(3) 0.0361(2) 0.9699(2) 0.0225(7) Uani 1 1 d . . . . .
H18A H 0.5361 0.0908 0.9972 0.027 Uiso 1 1 calc R . . . .
H18B H 0.4310 0.0465 0.9461 0.027 Uiso 1 1 calc R . . . .
O14 O 0.4340(2) 0.20877(19) 0.42515(18) 0.0359(7) Uani 1 1 d . . . . .
N18 N 0.6458(3) 0.1887(2) 1.19732(19) 0.0320(7) Uani 1 1 d . . . . .
O10 O 0.1524(2) -0.0034(2) 1.08691(18) 0.0383(7) Uani 1 1 d . . . . .
N17 N 0.7741(3) 0.0988(2) 1.21086(19) 0.0276(7) Uani 1 1 d . . . . .
C17 C 0.5688(3) 0.0142(2) 0.90436(19) 0.0201(7) Uani 1 1 d . . . . .
H17A H 0.6424 0.0064 0.9275 0.024 Uiso 1 1 calc R . . . .
H17B H 0.5379 -0.0413 0.8779 0.024 Uiso 1 1 calc R . . . .
O9 O 0.3447(3) 0.13403(19) 1.20187(16) 0.0374(7) Uani 1 1 d . . . . .
N16 N 0.7034(3) 0.2443(2) 1.07464(17) 0.0264(7) Uani 1 1 d . . . . .
C16 C 0.5701(3) 0.0863(2) 0.8444(2) 0.0238(7) Uani 1 1 d . . . . .
H16A H 0.4965 0.0917 0.8198 0.029 Uiso 1 1 calc R . . . .
H16B H 0.5966 0.1423 0.8721 0.029 Uiso 1 1 calc R . . . .
O15 O 0.3942(2) 0.36086(16) 0.25086(15) 0.0245(5) Uani 1 1 d . . . . .
N19 N 0.5314(3) 0.2934(2) 1.03086(17) 0.0273(7) Uani 1 1 d . . . . .
C19 C 0.6950(3) 0.6846(2) 0.3012(2) 0.0226(7) Uani 1 1 d . . . . .
H19A H 0.7295 0.6406 0.2733 0.027 Uiso 1 1 calc R . . . .
H19B H 0.7169 0.7428 0.2810 0.027 Uiso 1 1 calc R . . . .
C20 C 0.5328(3) 0.5915(2) 0.2486(2) 0.0214(7) Uani 1 1 d . . . . .
N20 N 0.3683(3) 0.2646(2) 0.96910(17) 0.0260(7) Uani 1 1 d . . . . .
O16 O 0.5779(2) 0.52816(18) 0.23168(18) 0.0324(6) Uani 1 1 d . . . . .
C21 C 0.3528(3) 0.5309(2) 0.19344(19) 0.0203(7) Uani 1 1 d . . . . .
H21A H 0.3021 0.5584 0.1547 0.024 Uiso 1 1 calc R . . . .
H21B H 0.3927 0.4923 0.1640 0.024 Uiso 1 1 calc R . . . .
N21 N 0.4692(3) 0.2263(2) 1.14804(17) 0.0291(7) Uani 1 1 d . . . . .
O17 O 0.1982(2) 0.45048(18) 0.61668(15) 0.0272(6) Uani 1 1 d . . . . .
O18 O 0.1536(2) 0.59759(19) 0.45144(15) 0.0285(6) Uani 1 1 d . . . . .
C22 C 0.3215(3) 0.3985(2) 0.27098(19) 0.0190(6) Uani 1 1 d . . . . .
N22 N 0.3020(3) 0.2141(2) 1.0906(2) 0.0333(8) Uani 1 1 d . . . . .
C24 C 0.3638(3) 0.2296(2) 0.4613(2) 0.0279(8) Uani 1 1 d . . . . .
N24 N 0.1865(2) 0.0434(2) 0.83311(19) 0.0252(6) Uani 1 1 d . . . . .
O19 O 0.3475(2) 0.77269(19) 0.42882(16) 0.0331(6) Uani 1 1 d . . . . .
C23 C 0.2466(3) 0.2767(2) 0.3459(2) 0.0266(8) Uani 1 1 d . . . . .
H23A H 0.1735 0.2496 0.3299 0.032 Uiso 1 1 calc R . . . .
H23B H 0.2953 0.2452 0.3177 0.032 Uiso 1 1 calc R . . . .
N23 N 0.2307(3) 0.1743(2) 0.88876(19) 0.0264(7) Uani 1 1 d . . . . .
C25 C 0.4351(3) 0.1742(2) 0.5915(3) 0.0329(9) Uani 1 1 d . . . . .
H25A H 0.4745 0.1391 0.5585 0.039 Uiso 1 1 calc R . . . .
H25B H 0.3962 0.1334 0.6247 0.039 Uiso 1 1 calc R . . . .
N25 N 0.1687(3) 0.1190(2) 1.0103(2) 0.0342(8) Uani 1 1 d . . . . .
C27 C 0.1993(3) 0.2735(2) 0.4861(2) 0.0241(7) Uani 1 1 d . . . . .
H27 H 0.1315 0.2362 0.4702 0.029 Uiso 1 1 calc R . . . .
C26 C 0.2599(3) 0.2417(2) 0.5640(2) 0.0245(7) Uani 1 1 d . . . . .
H26 H 0.2200 0.1903 0.5857 0.029 Uiso 1 1 calc R . . . .
N26 N 0.1139(3) -0.0086(2) 0.9516(2) 0.0333(8) Uani 1 1 d . . . . .
C28 C 0.2142(3) 0.3835(2) 0.5827(2) 0.0200(7) Uani 1 1 d . . . . .
C29 C 0.1053(3) 0.4121(3) 0.4583(2) 0.0266(8) Uani 1 1 d . . . . .
H29A H 0.0445 0.3720 0.4345 0.032 Uiso 1 1 calc R . . . .
H29B H 0.0778 0.4541 0.4930 0.032 Uiso 1 1 calc R . . . .
C2 C 0.8443(3) 0.2202(3) 0.3781(2) 0.0246(7) Uani 1 1 d . . . . .
N2 N 0.6375(2) 0.07151(19) 0.78105(16) 0.0179(6) Uani 1 1 d . . . . .
O6 O 0.9204(4) 0.0882(3) 0.4098(3) 0.0787(14) Uani 1 1 d . U . . .
C33 C 0.3994(3) 0.6861(2) 0.24887(19) 0.0179(6) Uani 1 1 d . . . . .
H33 H 0.3680 0.7131 0.1993 0.021 Uiso 1 1 calc R . . . .
C32 C 0.1689(3) 0.5490(2) 0.3980(2) 0.0229(7) Uani 1 1 d . . . . .
C31 C 0.1966(3) 0.5013(2) 0.2725(2) 0.0203(7) Uani 1 1 d . . . . .
H31 H 0.1413 0.5100 0.2271 0.024 Uiso 1 1 calc R . . . .
C30 C 0.1637(3) 0.4213(2) 0.3215(2) 0.0225(7) Uani 1 1 d . . . . .
H30 H 0.0960 0.3892 0.2965 0.027 Uiso 1 1 calc R . . . .
C53 C 0.1467(3) 0.0317(3) 1.0234(2) 0.0309(9) Uani 1 1 d . . . . .
C52 C 0.1077(3) 0.0508(3) 0.8863(2) 0.0301(8) Uani 1 1 d . . . . .
H52 H 0.0342 0.0486 0.8575 0.036 Uiso 1 1 calc R . . . .
C51 C 0.1422(3) 0.1410(3) 0.9279(2) 0.0313(9) Uani 1 1 d . . . . .
H51 H 0.0835 0.1804 0.9210 0.038 Uiso 1 1 calc R . . . .
C50 C 0.2534(3) 0.1181(2) 0.8325(2) 0.0220(7) Uani 1 1 d . . . . .
C49 C 0.1914(4) 0.1827(3) 1.0738(3) 0.0396(11) Uani 1 1 d . . . . .
H49A H 0.1497 0.2331 1.0604 0.047 Uiso 1 1 calc R . . . .
H49B H 0.1676 0.1564 1.1220 0.047 Uiso 1 1 calc R . . . .
C48 C 0.2848(3) 0.2604(2) 0.9035(2) 0.0277(8) Uani 1 1 d . . . . .
H48A H 0.2324 0.3014 0.9139 0.033 Uiso 1 1 calc R . . . .
H48B H 0.3157 0.2800 0.8555 0.033 Uiso 1 1 calc R . . . .
C47 C 0.3687(4) 0.1859(3) 1.1525(2) 0.0312(9) Uani 1 1 d . . . . .
C46 C 0.3513(4) 0.2852(2) 1.0493(2) 0.0299(9) Uani 1 1 d . . . . .
H46 H 0.3135 0.3391 1.0518 0.036 Uiso 1 1 calc R . . . .
C45 C 0.4653(4) 0.2983(2) 1.0933(2) 0.0285(8) Uani 1 1 d . . . . .
H45 H 0.4789 0.3561 1.1216 0.034 Uiso 1 1 calc R . . . .
C44 C 0.4730(3) 0.2777(2) 0.9586(2) 0.0230(7) Uani 1 1 d . . . . .
C43 C 0.5518(4) 0.2277(3) 1.2144(2) 0.0357(10) Uani 1 1 d . . . . .
H43A H 0.5231 0.1961 1.2585 0.043 Uiso 1 1 calc R . . . .
H43B H 0.5723 0.2890 1.2319 0.043 Uiso 1 1 calc R . . . .
C42 C 0.6444(3) 0.3145(2) 1.0411(2) 0.0284(8) Uani 1 1 d . . . . .
H42A H 0.6619 0.3668 1.0759 0.034 Uiso 1 1 calc R . . . .
H42B H 0.6675 0.3293 0.9893 0.034 Uiso 1 1 calc R . . . .
C41 C 0.6745(3) 0.1113(2) 1.2291(2) 0.0276(8) Uani 1 1 d . . . . .
C40 C 0.8251(3) 0.0206(3) 1.2308(2) 0.0289(8) Uani 1 1 d . . . . .
H40A H 0.7951 -0.0065 1.2764 0.035 Uiso 1 1 calc R . . . .
H40B H 0.9017 0.0369 1.2471 0.035 Uiso 1 1 calc R . . . .
C39 C 0.7295(4) 0.2337(2) 1.1587(2) 0.0311(9) Uani 1 1 d . . . . .
H39 H 0.7568 0.2906 1.1859 0.037 Uiso 1 1 calc R . . . .
C38 C 0.8163(3) 0.1687(3) 1.1642(2) 0.0307(9) Uani 1 1 d . . . . .
H38 H 0.8861 0.1963 1.1903 0.037 Uiso 1 1 calc R . . . .
C37 C 0.9086(3) 0.1026(3) 1.0578(3) 0.0374(10) Uani 1 1 d . . . . .
H37A H 0.9719 0.1153 1.0974 0.045 Uiso 1 1 calc R . . . .
H37B H 0.9260 0.1272 1.0071 0.045 Uiso 1 1 calc R . . . .
C36 C 0.7633(3) 0.1965(2) 1.0320(2) 0.0274(8) Uani 1 1 d . . . . .
C35 C 0.3870(3) 0.7475(2) 0.3728(2) 0.0234(7) Uani 1 1 d . . . . .
C34 C 0.5080(3) 0.7351(2) 0.2817(2) 0.0197(7) Uani 1 1 d . . . . .
H34 H 0.5286 0.7838 0.2466 0.024 Uiso 1 1 calc R . . . .
C56 C 0.2248(3) 0.6641(2) 0.3073(2) 0.0226(7) Uani 1 1 d . . . . .
H56A H 0.1905 0.6708 0.2527 0.027 Uiso 1 1 calc R . . . .
H56B H 0.1901 0.7007 0.3424 0.027 Uiso 1 1 calc R . . . .
O21 O 0.1208(6) 0.3795(8) 1.1220(7) 0.238(6) Uani 1 1 d . U . . .

loop_
_atom_site_aniso_label
_atom_site_aniso_U_11
_atom_site_aniso_U_22
_atom_site_aniso_U_33
_atom_site_aniso_U_23
_atom_site_aniso_U_13
_atom_site_aniso_U_12
U1 0.03546(12) 0.01973(10) 0.01854(10) 0.00328(7) 0.00215(7) -0.00858(7)
N1 0.0317(17) 0.0263(15) 0.0152(13) -0.0018(11) 0.0023(12) 0.0133(13)
C1 0.028(2) 0.046(3) 0.039(2) -0.0034(19) -0.0083(18) 0.0192(19)
O1 0.056(3) 0.093(4) 0.120(4) -0.068(3) 0.013(3) -0.037(2)
Cl1 0.0504(7) 0.0449(7) 0.0863(10) -0.0017(7) 0.0131(7) 0.0074(6)
O7 0.0231(15) 0.0417(18) 0.078(3) -0.0116(17) 0.0060(16) 0.0065(13)
N3 0.0166(14) 0.0245(15) 0.0247(15) 0.0070(12) 0.0012(11) 0.0054(11)
C3 0.0270(19) 0.0295(19) 0.0202(17) -0.0034(14) -0.0016(14) 0.0008(15)
N4 0.0186(14) 0.0188(14) 0.0256(15) 0.0033(11) 0.0060(11) 0.0025(11)
C4 0.038(2) 0.0225(17) 0.0222(17) -0.0001(14) 0.0035(15) 0.0060(15)
N5 0.0271(16) 0.0231(15) 0.0248(15) -0.0027(12) -0.0004(12) 0.0019(12)
O5 0.072(5) 0.098(6) 0.057(5) 0.008(4) 0.026(4) 0.039(5)
O4 0.063(4) 0.064(4) 0.031(3) 0.027(3) 0.030(3) 0.036(4)
C10 0.044(6) 0.038(5) 0.023(4) 0.014(4) 0.023(5) 0.022(5)
O2 0.025(3) 0.049(4) 0.014(3) 0.003(2) 0.008(3) 0.013(3)
O3 0.037(4) 0.127(8) 0.028(3) -0.023(4) 0.013(3) -0.005(4)
C10' 0.022(4) 0.049(5) 0.021(4) -0.002(4) 0.015(4) 0.009(4)
C5 0.033(2) 0.0315(19) 0.0188(17) 0.0042(14) 0.0087(14) 0.0118(16)
O20 0.336(12) 0.191(8) 0.077(4) 0.000(5) 0.010(6) -0.181(8)
N6 0.0221(15) 0.0272(15) 0.0170(14) 0.0033(11) 0.0073(11) 0.0029(12)
C6 0.037(2) 0.0274(19) 0.0230(18) 0.0070(15) 0.0061(15) 0.0122(16)
N7 0.0176(14) 0.0235(14) 0.0215(14) 0.0038(11) 0.0051(11) 0.0026(11)
C7 0.036(2) 0.0304(19) 0.0225(18) -0.0018(15) 0.0009(15) 0.0211(16)
N8 0.0180(14) 0.0197(14) 0.0277(15) 0.0038(12) 0.0030(12) -0.0009(11)
C8 0.0230(17) 0.0262(17) 0.0187(16) 0.0002(13) 0.0016(13) 0.0095(14)
N9 0.0202(14) 0.0258(15) 0.0222(15) 0.0052(12) 0.0072(11) 0.0038(11)
C9 0.0228(17) 0.0266(18) 0.0225(18) -0.0032(14) -0.0006(13) 0.0110(14)
O23 0.118(5) 0.125(5) 0.141(6) -0.054(5) -0.052(4) 0.026(4)
N10 0.0196(14) 0.0317(16) 0.0236(15) 0.0108(13) 0.0051(12) 0.0065(12)
N11 0.0243(15) 0.0218(15) 0.0307(17) 0.0051(12) 0.0005(13) -0.0014(12)
C11 0.081(3) 0.061(3) 0.050(3) 0.041(2) 0.053(3) 0.053(3)
O22 0.404(16) 0.155(8) 0.320(14) 0.091(9) 0.120(12) 0.171(10)
N12 0.0360(18) 0.0217(15) 0.0305(17) -0.0046(13) -0.0078(14) 0.0096(13)
C12 0.083(4) 0.085(4) 0.0172(19) 0.003(2) 0.015(2) 0.049(3)
O11 0.0454(17) 0.0325(15) 0.0204(13) 0.0035(11) 0.0037(12) 0.0063(12)
N13 0.0218(15) 0.0246(15) 0.0232(15) 0.0061(12) -0.0040(12) -0.0018(12)
C13 0.038(2) 0.058(3) 0.0205(18) -0.0046(18) 0.0013(16) 0.017(2)
O12 0.0400(15) 0.0275(13) 0.0141(12) 0.0028(10) 0.0103(10) 0.0032(11)
N14 0.0217(14) 0.0236(15) 0.0202(14) 0.0069(12) 0.0015(11) 0.0037(11)
C14 0.0243(19) 0.032(2) 0.053(3) 0.0103(19) 0.0095(18) 0.0028(16)
O13 0.0233(13) 0.0242(12) 0.0254(13) 0.0078(10) 0.0079(10) 0.0004(10)
N15 0.0280(17) 0.0344(18) 0.0273(17) 0.0112(14) 0.0017(13) 0.0007(14)
C15 0.033(2) 0.053(3) 0.101(4) 0.039(3) 0.044(3) 0.015(2)
O8 0.0450(17) 0.0282(14) 0.0262(14) 0.0070(11) 0.0084(12) 0.0011(12)
C18 0.0309(19) 0.0225(17) 0.0190(16) 0.0079(14) 0.0157(14) 0.0107(14)
O14 0.0368(16) 0.0310(15) 0.0398(16) -0.0082(12) -0.0004(13) 0.0104(12)
N18 0.052(2) 0.0269(16) 0.0179(15) 0.0070(12) 0.0052(14) 0.0051(15)
O10 0.0427(17) 0.0412(17) 0.0393(16) 0.0236(14) 0.0247(14) 0.0210(14)
N17 0.0336(17) 0.0227(15) 0.0233(15) 0.0066(12) -0.0028(13) -0.0067(13)
C17 0.0243(17) 0.0227(16) 0.0170(15) 0.0077(13) 0.0119(13) 0.0088(13)
O9 0.067(2) 0.0315(15) 0.0211(13) 0.0111(11) 0.0228(13) 0.0218(14)
N16 0.0414(19) 0.0215(15) 0.0146(14) 0.0024(11) -0.0014(13) -0.0002(13)
C16 0.0334(19) 0.0230(17) 0.0204(17) 0.0076(14) 0.0179(15) 0.0116(14)
O15 0.0298(14) 0.0232(12) 0.0218(12) -0.0026(10) 0.0054(10) 0.0068(10)
N19 0.046(2) 0.0265(16) 0.0120(13) 0.0022(12) 0.0075(13) 0.0102(14)
C19 0.0169(16) 0.0312(18) 0.0200(17) 0.0114(14) 0.0034(13) 0.0024(13)
C20 0.0219(17) 0.0238(17) 0.0202(16) 0.0083(13) 0.0065(13) 0.0050(13)
N20 0.0396(18) 0.0257(15) 0.0157(14) 0.0043(12) 0.0114(13) 0.0079(13)
O16 0.0245(14) 0.0287(14) 0.0457(17) -0.0010(12) 0.0061(12) 0.0089(11)
C21 0.0222(17) 0.0239(17) 0.0155(15) 0.0014(13) 0.0045(13) 0.0020(13)
N21 0.058(2) 0.0215(15) 0.0116(13) 0.0037(11) 0.0105(14) 0.0158(15)
O17 0.0308(14) 0.0296(14) 0.0230(13) 0.0056(11) 0.0065(11) 0.0087(11)
O18 0.0274(14) 0.0391(15) 0.0220(13) 0.0071(11) 0.0086(10) 0.0110(11)
C22 0.0188(16) 0.0202(16) 0.0162(15) -0.0026(12) -0.0026(12) -0.0015(13)
N22 0.049(2) 0.0328(18) 0.0250(16) 0.0136(14) 0.0208(15) 0.0193(16)
C24 0.033(2) 0.0130(16) 0.035(2) -0.0052(14) -0.0044(16) -0.0005(14)
N24 0.0192(14) 0.0250(15) 0.0322(17) 0.0117(13) 0.0064(12) 0.0011(12)
O19 0.0462(17) 0.0350(15) 0.0208(13) -0.0014(11) 0.0066(12) 0.0153(13)
C23 0.0306(19) 0.0197(17) 0.0270(18) 0.0008(14) -0.0005(15) -0.0062(14)
N23 0.0285(16) 0.0247(15) 0.0287(16) 0.0105(13) 0.0122(13) 0.0048(13)
C25 0.041(2) 0.0142(16) 0.040(2) -0.0025(15) -0.0129(18) 0.0073(15)
N25 0.0393(19) 0.0359(19) 0.0335(18) 0.0166(15) 0.0195(15) 0.0152(15)
C27 0.0197(17) 0.0212(17) 0.0277(18) 0.0062(14) -0.0047(14) -0.0075(13)
C26 0.0249(18) 0.0160(16) 0.0289(18) 0.0062(14) -0.0045(14) -0.0068(13)
N26 0.0251(17) 0.0360(19) 0.041(2) 0.0229(16) 0.0106(14) 0.0040(14)
C28 0.0139(15) 0.0241(17) 0.0218(16) 0.0091(13) 0.0041(12) -0.0025(12)
C29 0.0141(16) 0.040(2) 0.0253(18) 0.0138(16) 0.0018(13) 0.0014(14)
C2 0.0256(18) 0.0307(19) 0.0170(16) -0.0019(14) -0.0050(13) 0.0097(15)
N2 0.0201(14) 0.0218(14) 0.0145(13) 0.0087(11) 0.0090(11) 0.0072(11)
O6 0.082(3) 0.080(3) 0.084(3) 0.042(2) 0.018(2) 0.053(3)
C33 0.0198(16) 0.0198(16) 0.0155(15) 0.0057(12) 0.0058(12) 0.0041(12)
C32 0.0139(15) 0.0333(19) 0.0223(17) 0.0098(15) 0.0017(13) 0.0072(13)
C31 0.0139(15) 0.0262(17) 0.0207(16) 0.0047(13) 0.0020(12) 0.0011(13)
C30 0.0137(15) 0.0295(18) 0.0232(17) 0.0075(14) 0.0000(13) -0.0015(13)
C53 0.0222(18) 0.038(2) 0.039(2) 0.0169(18) 0.0174(16) 0.0164(16)
C52 0.0153(17) 0.039(2) 0.039(2) 0.0196(17) 0.0081(15) 0.0068(15)
C51 0.0250(19) 0.036(2) 0.038(2) 0.0199(17) 0.0150(16) 0.0157(16)
C50 0.0183(16) 0.0241(17) 0.0242(17) 0.0125(14) 0.0025(13) 0.0051(13)
C49 0.049(3) 0.042(2) 0.037(2) 0.0158(19) 0.031(2) 0.023(2)
C48 0.041(2) 0.0221(17) 0.0226(18) 0.0111(14) 0.0082(15) 0.0094(15)
C47 0.057(3) 0.0253(18) 0.0182(17) 0.0024(14) 0.0193(17) 0.0206(18)
C46 0.052(2) 0.0238(18) 0.0198(17) 0.0064(14) 0.0178(17) 0.0176(17)
C45 0.056(3) 0.0193(17) 0.0146(16) 0.0017(13) 0.0130(16) 0.0133(16)
C44 0.040(2) 0.0147(15) 0.0162(16) 0.0034(12) 0.0080(14) 0.0074(14)
C43 0.069(3) 0.029(2) 0.0124(16) 0.0009(14) 0.0079(17) 0.0153(19)
C42 0.050(2) 0.0168(16) 0.0173(16) 0.0036(13) 0.0025(16) 0.0001(15)
C41 0.042(2) 0.0234(18) 0.0152(16) -0.0005(14) -0.0022(15) -0.0030(16)
C40 0.0256(19) 0.032(2) 0.0254(18) 0.0132(15) -0.0067(15) -0.0053(15)
C39 0.054(3) 0.0209(17) 0.0149(17) 0.0014(13) -0.0044(16) -0.0049(16)
C38 0.036(2) 0.0268(19) 0.0237(18) 0.0071(15) -0.0080(16) -0.0122(16)
C37 0.025(2) 0.040(2) 0.048(3) 0.023(2) 0.0099(18) -0.0022(17)
C36 0.034(2) 0.0221(17) 0.0240(18) 0.0024(14) 0.0000(15) -0.0054(15)
C35 0.0333(19) 0.0188(16) 0.0191(16) 0.0061(13) 0.0014(14) 0.0107(14)
C34 0.0206(16) 0.0188(16) 0.0198(16) 0.0077(13) 0.0018(13) 0.0028(13)
C56 0.0190(17) 0.0281(18) 0.0233(17) 0.0085(14) 0.0071(13) 0.0091(14)
O21 0.081(4) 0.308(11) 0.309(11) -0.261(10) -0.045(6) 0.043(6)

loop_
_atom_type_symbol
_atom_type_description
_atom_type_scat_dispersion_real
_atom_type_scat_dispersion_imag
_atom_type_scat_source
C C 0.0033 0.0016 'International Tables Vol C Tables 4.2.6.8 and 6.1.1.4'
H H 0.0000 0.0000 'International Tables Vol C Tables 4.2.6.8 and 6.1.1.4'
Cl Cl 0.1484 0.1585 'International Tables Vol C Tables 4.2.6.8 and 6.1.1.4'
N N 0.0061 0.0033 'International Tables Vol C Tables 4.2.6.8 and 6.1.1.4'
O O 0.0106 0.0060 'International Tables Vol C Tables 4.2.6.8 and 6.1.1.4'
U U -9.6767 9.6646 'International Tables Vol C Tables 4.2.6.8 and 6.1.1.4'

loop_
_geom_angle_atom_site_label_1
_geom_angle_atom_site_label_2
_geom_angle_atom_site_label_3
_geom_angle
_geom_angle_site_symmetry_1
_geom_angle_site_symmetry_3
O1 U1 O1 180.0 . 2_756
O1 U1 O5 81.5(3) 2_756 2_756
O1 U1 O5 98.5(3) 2_756 .
O1 U1 O5 98.5(3) . 2_756
O1 U1 O5 81.5(3) . .
O1 U1 O4 91.1(3) 2_756 .
O1 U1 O4 88.9(3) 2_756 2_756
O1 U1 O4 91.1(3) . 2_756
O1 U1 O4 88.9(3) . .
O1 U1 C10 90.2(3) 2_756 .
O1 U1 C10 89.8(3) 2_756 2_756
O1 U1 C10 90.2(3) . 2_756
O1 U1 C10 89.8(3) . .
O1 U1 O2 91.9(2) 2_756 .
O1 U1 O2 88.1(2) . .
O1 U1 O2 91.9(2) . 2_756
O1 U1 O2 88.1(2) 2_756 2_756
O1 U1 O6 90.4(3) . .
O1 U1 O6 89.6(3) . 2_756
O1 U1 O6 89.6(3) 2_756 .
O1 U1 O6 90.4(3) 2_756 2_756
O5 U1 O5 180.0 2_756 .
O5 U1 O4 47.1(2) . .
O5 U1 O4 132.9(2) . 2_756
O5 U1 O4 132.9(2) 2_756 .
O5 U1 O4 47.1(2) 2_756 2_756
O5 U1 C10 155.1(3) . 2_756
O5 U1 C10 24.9(3) . .
O5 U1 C10 155.1(3) 2_756 .
O5 U1 C10 24.9(3) 2_756 2_756
O4 U1 O4 180.0 . 2_756
O4 U1 C10 156.8(2) 2_756 .
O4 U1 C10 23.2(2) . .
O4 U1 C10 23.2(2) 2_756 2_756
O4 U1 C10 156.8(2) . 2_756
C10 U1 C10 180.0 . 2_756
O2 U1 O2 180.0 . 2_756
O2 U1 O6 89.39(19) . .
O2 U1 O6 89.39(19) 2_756 2_756
O2 U1 O6 90.61(19) . 2_756
O2 U1 O6 90.61(19) 2_756 .
O6 U1 O5 113.4(2) . .
O6 U1 O5 66.6(2) . 2_756
O6 U1 O5 66.6(2) 2_756 .
O6 U1 O5 113.4(2) 2_756 2_756
O6 U1 O4 66.94(18) . .
O6 U1 O4 113.06(18) . 2_756
O6 U1 O4 113.06(18) 2_756 .
O6 U1 O4 66.94(18) 2_756 2_756
O6 U1 C10 89.9(2) . 2_756
O6 U1 C10 89.9(2) 2_756 .
O6 U1 C10 90.1(2) . .
O6 U1 C10 90.1(2) 2_756 2_756
O6 U1 O6 180.0 2_756 .
C4 N1 C7 119.4(3) . .
C5 N1 C4 122.0(3) . .
C5 N1 C7 118.6(3) . .
O7 C1 C2 119.2(4) . .
O7 C1 O6 126.2(4) . .
O6 C1 C2 114.1(4) . .
O20 Cl1 O23 112.4(5) . .
O22 Cl1 O20 109.1(9) . .
O22 Cl1 O23 116.5(9) . .
O22 Cl1 O21 107.5(11) . .
O21 Cl1 O20 101.9(8) . .
O21 Cl1 O23 108.3(4) . .
C20 N3 C19 122.9(3) . .
C20 N3 C34 112.1(3) . .
C34 N3 C19 123.2(3) . .
C4 C3 H3 120.3 . .
C4 C3 C2 119.4(4) . .
C2 C3 H3 120.3 . .
C20 N4 C21 122.7(3) . .
C20 N4 C33 112.5(3) . .
C33 N4 C21 123.7(3) . .
N1 C4 C3 119.8(4) . .
N1 C4 H4 120.1 . .
C3 C4 H4 120.1 . .
C35 N5 C25 122.4(3) . 2_666
C35 N5 C34 112.8(3) . .
C34 N5 C25 124.3(3) . 2_666
C10 O5 U1 95.5(7) . .
C10 O4 U1 96.6(7) . .
O5 C10 U1 59.6(6) . .
O5 C10 C11 124.9(8) . .
O4 C10 U1 60.3(6) . .
O4 C10 O5 116.1(11) . .
O4 C10 C11 118.8(9) . .
C11 C10 U1 164.3(7) . .
C10' O2 U1 126.5(6) . .
O2 C10' C11 107.5(8) . .
O3 C10' O2 125.9(8) . .
O3 C10' C11 126.4(7) . .
N1 C5 H5 120.1 . .
N1 C5 C6 119.8(4) . .
C6 C5 H5 120.1 . .
C35 N6 C33 112.7(3) . .
C35 N6 C56 122.7(3) . .
C56 N6 C33 124.0(3) . .
C5 C6 H6 120.2 . .
C5 C6 C2 119.5(4) . .
C2 C6 H6 120.2 . .
C21 N7 C31 124.5(3) . .
C22 N7 C21 122.7(3) . .
C22 N7 C31 112.6(3) . .
N1 C7 H7A 109.4 . .
N1 C7 H7B 109.4 . .
N1 C7 C8 111.3(3) . .
H7A C7 H7B 108.0 . .
C8 C7 H7A 109.4 . .
C8 C7 H7B 109.4 . .
C22 N8 C23 121.2(3) . .
C22 N8 C30 111.3(3) . .
C23 N8 C30 122.7(3) . .
C7 C8 H8A 109.6 . .
C7 C8 H8B 109.6 . .
C7 C8 C9 110.2(3) . .
H8A C8 H8B 108.1 . .
C9 C8 H8A 109.6 . .
C9 C8 H8B 109.6 . .
C32 N9 C31 111.8(3) . .
C32 N9 C56 122.6(3) . .
C56 N9 C31 122.9(3) . .
C8 C9 H9A 109.2 . .
C8 C9 H9B 109.2 . .
C9 C9 C8 112.3(4) 2_666 .
C9 C9 H9A 109.2 2_666 .
C9 C9 H9B 109.2 2_666 .
H9A C9 H9B 107.9 . .
C29 N10 C30 124.1(3) . .
C32 N10 C29 122.3(3) . .
C32 N10 C30 112.7(3) . .
C24 N11 C23 122.4(3) . .
C24 N11 C27 112.7(3) . .
C27 N11 C23 123.4(3) . .
C12 C11 C10 139.6(7) . .
C12 C11 C10' 104.9(6) . .
C15 C11 C10 101.7(7) . .
C15 C11 C10' 136.4(6) . .
C15 C11 C12 118.6(4) . .
C24 N12 C25 123.2(4) . .
C24 N12 C26 112.7(3) . .
C26 N12 C25 123.0(4) . .
C11 C12 H12 120.1 . .
C11 C12 C13 119.8(5) . .
C13 C12 H12 120.1 . .
C28 N13 C27 112.1(3) . .
C28 N13 C29 121.5(3) . .
C29 N13 C27 123.7(3) . .
C12 C13 H13 119.6 . .
N2 C13 C12 120.9(5) . .
N2 C13 H13 119.6 . .
C19 N14 C26 123.0(3) 2_666 .
C28 N14 C19 122.6(3) . 2_666
C28 N14 C26 112.5(3) . .
C15 C14 H14 120.7 . .
N2 C14 H14 120.7 . .
N2 C14 C15 118.6(5) . .
C37 N15 C38 122.3(3) . .
C36 N15 C38 111.8(3) . .
C36 N15 C37 121.4(3) . .
C11 C15 C14 120.9(5) . .
C11 C15 H15 119.6 . .
C14 C15 H15 119.6 . .
C18 C18 H18A 109.0 2_657 .
C18 C18 H18B 109.0 2_657 .
C18 C18 C17 112.7(3) 2_657 .
H18A C18 H18B 107.8 . .
C17 C18 H18A 109.0 . .
C17 C18 H18B 109.0 . .
C43 N18 C39 124.1(3) . .
C41 N18 C43 122.7(3) . .
C41 N18 C39 112.1(4) . .
C41 N17 C40 122.7(3) . .
C41 N17 C38 112.6(3) . .
C40 N17 C38 124.5(3) . .
C18 C17 H17A 109.5 . .
C18 C17 H17B 109.5 . .
H17A C17 H17B 108.1 . .
C16 C17 C18 110.8(3) . .
C16 C17 H17A 109.5 . .
C16 C17 H17B 109.5 . .
C39 N16 C42 123.0(3) . .
C36 N16 C42 123.0(3) . .
C36 N16 C39 111.9(3) . .
C17 C16 H16A 108.8 . .
C17 C16 H16B 108.8 . .
H16A C16 H16B 107.7 . .
N2 C16 C17 113.7(3) . .
N2 C16 H16A 108.8 . .
N2 C16 H16B 108.8 . .
C44 N19 C45 112.4(3) . .
C44 N19 C42 123.0(3) . .
C42 N19 C45 124.1(3) . .
N3 C19 H19A 109.0 . .
N3 C19 H19B 109.0 . .
N14 C19 N3 113.0(3) 2_666 .
N14 C19 H19A 109.0 2_666 .
N14 C19 H19B 109.0 2_666 .
H19A C19 H19B 107.8 . .
N3 C20 N4 108.4(3) . .
O16 C20 N3 125.8(3) . .
O16 C20 N4 125.7(3) . .
C48 N20 C46 123.1(3) . .
C44 N20 C48 121.8(3) . .
C44 N20 C46 112.0(3) . .
N4 C21 H21A 109.0 . .
N4 C21 H21B 109.0 . .
N7 C21 N4 113.0(3) . .
N7 C21 H21A 109.0 . .
N7 C21 H21B 109.0 . .
H21A C21 H21B 107.8 . .
C47 N21 C45 111.1(3) . .
C47 N21 C43 121.3(3) . .
C43 N21 C45 120.7(4) . .
N7 C22 N8 108.3(3) . .
O15 C22 N7 125.7(3) . .
O15 C22 N8 126.0(3) . .
C49 N22 C46 123.4(3) . .
C47 N22 C49 123.6(4) . .
C47 N22 C46 112.7(4) . .
N12 C24 N11 107.7(3) . .
O14 C24 N11 126.1(4) . .
O14 C24 N12 126.2(4) . .
C52 N24 C40 123.6(3) . 2_657
C50 N24 C52 112.0(3) . .
C50 N24 C40 121.2(3) . 2_657
N8 C23 H23A 109.0 . .
N8 C23 H23B 109.0 . .
N11 C23 N8 113.1(3) . .
N11 C23 H23A 109.0 . .
N11 C23 H23B 109.0 . .
H23A C23 H23B 107.8 . .
C51 N23 C48 123.5(3) . .
C50 N23 C51 112.9(3) . .
C50 N23 C48 123.4(3) . .
N5 C25 H25A 108.8 2_666 .
N5 C25 H25B 108.8 2_666 .
N12 C25 N5 113.6(3) . 2_666
N12 C25 H25A 108.8 . .
N12 C25 H25B 108.8 . .
H25A C25 H25B 107.7 . .
C53 N25 C51 112.3(4) . .
C53 N25 C49 122.3(3) . .
C49 N25 C51 124.0(3) . .
N11 C27 N13 115.0(3) . .
N11 C27 H27 111.6 . .
N11 C27 C26 103.2(3) . .
N13 C27 H27 111.6 . .
N13 C27 C26 103.3(3) . .
C26 C27 H27 111.6 . .
N12 C26 N14 114.9(3) . .
N12 C26 C27 103.4(3) . .
N12 C26 H26 111.7 . .
N14 C26 C27 102.9(3) . .
N14 C26 H26 111.7 . .
C27 C26 H26 111.7 . .
C53 N26 C52 113.7(4) . .
C53 N26 C37 122.8(3) . 2_657
C52 N26 C37 123.4(4) . 2_657
N14 C28 N13 108.6(3) . .
O17 C28 N13 125.7(3) . .
O17 C28 N14 125.7(3) . .
N10 C29 N13 113.3(3) . .
N10 C29 H29A 108.9 . .
N10 C29 H29B 108.9 . .
N13 C29 H29A 108.9 . .
N13 C29 H29B 108.9 . .
H29A C29 H29B 107.7 . .
C3 C2 C1 119.5(4) . .
C6 C2 C1 121.1(4) . .
C6 C2 C3 119.4(3) . .
C13 N2 C14 121.2(4) . .
C13 N2 C16 118.4(3) . .
C14 N2 C16 120.4(3) . .
C1 O6 U1 141.7(4) . .
N4 C33 H33 111.3 . .
N4 C33 C34 103.0(3) . .
N6 C33 N4 116.0(3) . .
N6 C33 H33 111.3 . .
N6 C33 C34 103.2(3) . .
C34 C33 H33 111.3 . .
N9 C32 N10 107.7(3) . .
O18 C32 N9 126.5(4) . .
O18 C32 N10 125.8(3) . .
N7 C31 N9 115.5(3) . .
N7 C31 H31 111.4 . .
N7 C31 C30 103.2(3) . .
N9 C31 H31 111.4 . .
N9 C31 C30 103.1(3) . .
C30 C31 H31 111.4 . .
N8 C30 C31 103.5(3) . .
N8 C30 H30 111.3 . .
N10 C30 N8 115.3(3) . .
N10 C30 C31 103.4(3) . .
N10 C30 H30 111.3 . .
C31 C30 H30 111.3 . .
O10 C53 N25 126.3(4) . .
O10 C53 N26 126.1(4) . .
N26 C53 N25 107.6(3) . .
N24 C52 H52 111.8 . .
N24 C52 C51 103.3(3) . .
N26 C52 N24 114.9(3) . .
N26 C52 H52 111.8 . .
N26 C52 C51 102.5(3) . .
C51 C52 H52 111.8 . .
N23 C51 N25 115.2(3) . .
N23 C51 C52 103.1(3) . .
N23 C51 H51 111.4 . .
N25 C51 C52 103.7(3) . .
N25 C51 H51 111.4 . .
C52 C51 H51 111.4 . .
O13 C50 N24 125.8(4) . .
O13 C50 N23 125.8(3) . .
N23 C50 N24 108.4(3) . .
N22 C49 N25 114.1(3) . .
N22 C49 H49A 108.7 . .
N22 C49 H49B 108.7 . .
N25 C49 H49A 108.7 . .
N25 C49 H49B 108.7 . .
H49A C49 H49B 107.6 . .
N20 C48 H48A 108.9 . .
N20 C48 H48B 108.9 . .
N23 C48 N20 113.6(3) . .
N23 C48 H48A 108.9 . .
N23 C48 H48B 108.9 . .
H48A C48 H48B 107.7 . .
O9 C47 N21 125.9(4) . .
O9 C47 N22 126.4(4) . .
N22 C47 N21 107.7(3) . .
N20 C46 H46 111.5 . .
N20 C46 C45 103.1(3) . .
N22 C46 N20 115.1(3) . .
N22 C46 H46 111.5 . .
N22 C46 C45 103.3(3) . .
C45 C46 H46 111.5 . .
N19 C45 N21 115.0(3) . .
N19 C45 C46 103.4(3) . .
N19 C45 H45 111.5 . .
N21 C45 C46 103.5(3) . .
N21 C45 H45 111.5 . .
C46 C45 H45 111.5 . .
O12 C44 N19 125.6(4) . .
O12 C44 N20 126.2(4) . .
N20 C44 N19 108.2(3) . .
N18 C43 H43A 108.8 . .
N18 C43 H43B 108.8 . .
N21 C43 N18 113.8(3) . .
N21 C43 H43A 108.8 . .
N21 C43 H43B 108.8 . .
H43A C43 H43B 107.7 . .
N16 C42 H42A 108.9 . .
N16 C42 H42B 108.9 . .
N19 C42 N16 113.6(3) . .
N19 C42 H42A 108.9 . .
N19 C42 H42B 108.9 . .
H42A C42 H42B 107.7 . .
O8 C41 N18 125.8(4) . .
O8 C41 N17 125.8(4) . .
N18 C41 N17 108.3(3) . .
N17 C40 N24 113.8(3) . 2_657
N17 C40 H40A 108.8 . .
N17 C40 H40B 108.8 . .
N24 C40 H40A 108.8 2_657 .
N24 C40 H40B 108.8 2_657 .
H40A C40 H40B 107.7 . .
N18 C39 H39 111.5 . .
N18 C39 C38 103.6(3) . .
N16 C39 N18 114.9(3) . .
N16 C39 H39 111.5 . .
N16 C39 C38 103.3(3) . .
C38 C39 H39 111.5 . .
N15 C38 C39 103.4(3) . .
N15 C38 H38 111.5 . .
N17 C38 N15 115.2(3) . .
N17 C38 C39 103.1(3) . .
N17 C38 H38 111.5 . .
C39 C38 H38 111.5 . .
N15 C37 N26 113.5(3) . 2_657
N15 C37 H37A 108.9 . .
N15 C37 H37B 108.9 . .
N26 C37 H37A 108.9 2_657 .
N26 C37 H37B 108.9 2_657 .
H37A C37 H37B 107.7 . .
O11 C36 N15 126.0(4) . .
O11 C36 N16 125.3(4) . .
N15 C36 N16 108.8(3) . .
N5 C35 N6 107.7(3) . .
O19 C35 N5 126.6(4) . .
O19 C35 N6 125.7(4) . .
N3 C34 C33 103.1(3) . .
N3 C34 H34 111.3 . .
N5 C34 N3 115.8(3) . .
N5 C34 C33 103.2(3) . .
N5 C34 H34 111.3 . .
C33 C34 H34 111.3 . .
N6 C56 N9 113.4(3) . .
N6 C56 H56A 108.9 . .
N6 C56 H56B 108.9 . .
N9 C56 H56A 108.9 . .
N9 C56 H56B 108.9 . .
H56A C56 H56B 107.7 . .

loop_
_geom_bond_atom_site_label_1
_geom_bond_atom_site_label_2
_geom_bond_distance
_geom_bond_site_symmetry_2
U1 O1 1.738(4) .
U1 O1 1.738(4) 2_756
U1 O5 2.620(8) 2_756
U1 O5 2.620(8) .
U1 O4 2.641(6) .
U1 O4 2.642(6) 2_756
U1 C10 3.022(11) 2_756
U1 C10 3.022(11) .
U1 O2 2.229(7) 2_756
U1 O2 2.229(7) .
U1 O6 2.264(4) 2_756
U1 O6 2.264(4) .
N1 C4 1.346(5) .
N1 C5 1.343(5) .
N1 C7 1.489(4) .
C1 O7 1.198(6) .
C1 C2 1.513(5) .
C1 O6 1.301(7) .
Cl1 O20 1.404(8) .
Cl1 O23 1.423(7) .
Cl1 O22 1.290(10) .
Cl1 O21 1.379(7) .
N3 C19 1.453(4) .
N3 C20 1.361(5) .
N3 C34 1.452(4) .
C3 H3 0.9500 .
C3 C4 1.371(5) .
C3 C2 1.389(5) .
N4 C20 1.362(5) .
N4 C21 1.449(4) .
N4 C33 1.446(4) .
C4 H4 0.9500 .
N5 C25 1.451(5) 2_666
N5 C35 1.370(5) .
N5 C34 1.445(5) .
O5 C10 1.277(14) .
O4 C10 1.197(11) .
C10 C11 1.530(12) .
O2 C10' 1.257(11) .
O3 C10' 1.228(13) .
C10' C11 1.606(9) .
C5 H5 0.9500 .
C5 C6 1.375(5) .
N6 C33 1.444(4) .
N6 C35 1.372(5) .
N6 C56 1.442(5) .
C6 H6 0.9500 .
C6 C2 1.381(6) .
N7 C21 1.438(4) .
N7 C22 1.370(5) .
N7 C31 1.446(4) .
C7 H7A 0.9900 .
C7 H7B 0.9900 .
C7 C8 1.517(5) .
N8 C22 1.372(5) .
N8 C23 1.456(5) .
N8 C30 1.461(4) .
C8 H8A 0.9900 .
C8 H8B 0.9900 .
C8 C9 1.521(5) .
N9 C32 1.372(5) .
N9 C31 1.456(5) .
N9 C56 1.449(5) .
C9 C9 1.515(7) 2_666
C9 H9A 0.9900 .
C9 H9B 0.9900 .
N10 C29 1.440(5) .
N10 C32 1.374(5) .
N10 C30 1.440(5) .
N11 C24 1.377(5) .
N11 C23 1.447(5) .
N11 C27 1.442(5) .
C11 C12 1.365(10) .
C11 C15 1.357(9) .
N12 C24 1.375(5) .
N12 C25 1.448(5) .
N12 C26 1.441(5) .
C12 H12 0.9500 .
C12 C13 1.371(6) .
O11 C36 1.224(5) .
N13 C27 1.450(5) .
N13 C28 1.364(5) .
N13 C29 1.447(5) .
C13 H13 0.9500 .
C13 N2 1.330(5) .
O12 C44 1.218(4) .
N14 C19 1.441(4) 2_666
N14 C26 1.448(5) .
N14 C28 1.363(4) .
C14 H14 0.9500 .
C14 C15 1.396(7) .
C14 N2 1.338(5) .
O13 C50 1.221(4) .
N15 C38 1.452(5) .
N15 C37 1.447(6) .
N15 C36 1.360(5) .
C15 H15 0.9500 .
O8 C41 1.218(5) .
C18 C18 1.523(6) 2_657
C18 H18A 0.9900 .
C18 H18B 0.9900 .
C18 C17 1.530(4) .
O14 C24 1.215(5) .
N18 C43 1.447(6) .
N18 C41 1.372(5) .
N18 C39 1.450(6) .
O10 C53 1.213(5) .
N17 C41 1.374(6) .
N17 C40 1.440(5) .
N17 C38 1.447(5) .
C17 H17A 0.9900 .
C17 H17B 0.9900 .
C17 C16 1.514(5) .
O9 C47 1.213(5) .
N16 C42 1.450(5) .
N16 C39 1.448(4) .
N16 C36 1.374(5) .
C16 H16A 0.9900 .
C16 H16B 0.9900 .
C16 N2 1.494(4) .
O15 C22 1.220(4) .
N19 C45 1.445(5) .
N19 C44 1.369(5) .
N19 C42 1.437(6) .
C19 N14 1.441(4) 2_666
C19 H19A 0.9900 .
C19 H19B 0.9900 .
C20 O16 1.226(4) .
N20 C48 1.443(5) .
N20 C46 1.452(4) .
N20 C44 1.366(5) .
C21 H21A 0.9900 .
C21 H21B 0.9900 .
N21 C47 1.384(6) .
N21 C45 1.455(5) .
N21 C43 1.447(6) .
O17 C28 1.224(5) .
O18 C32 1.222(5) .
N22 C49 1.442(6) .
N22 C47 1.369(5) .
N22 C46 1.444(5) .
N24 C52 1.450(5) .
N24 C50 1.368(5) .
N24 C40 1.451(5) 2_657
O19 C35 1.213(5) .
C23 H23A 0.9900 .
C23 H23B 0.9900 .
N23 C51 1.440(5) .
N23 C50 1.364(5) .
N23 C48 1.442(5) .
C25 N5 1.451(5) 2_666
C25 H25A 0.9900 .
C25 H25B 0.9900 .
N25 C53 1.372(5) .
N25 C51 1.456(5) .
N25 C49 1.442(6) .
C27 H27 1.0000 .
C27 C26 1.559(5) .
C26 H26 1.0000 .
N26 C53 1.371(6) .
N26 C52 1.445(5) .
N26 C37 1.451(6) 2_657
C29 H29A 0.9900 .
C29 H29B 0.9900 .
C33 H33 1.0000 .
C33 C34 1.553(5) .
C31 H31 1.0000 .
C31 C30 1.548(5) .
C30 H30 1.0000 .
C52 H52 1.0000 .
C52 C51 1.555(6) .
C51 H51 1.0000 .
C49 H49A 0.9900 .
C49 H49B 0.9900 .
C48 H48A 0.9900 .
C48 H48B 0.9900 .
C46 H46 1.0000 .
C46 C45 1.546(6) .
C45 H45 1.0000 .
C43 H43A 0.9900 .
C43 H43B 0.9900 .
C42 H42A 0.9900 .
C42 H42B 0.9900 .
C40 N24 1.451(5) 2_657
C40 H40A 0.9900 .
C40 H40B 0.9900 .
C39 H39 1.0000 .
C39 C38 1.551(6) .
C38 H38 1.0000 .
C37 N26 1.451(6) 2_657
C37 H37A 0.9900 .
C37 H37B 0.9900 .
C34 H34 1.0000 .
C56 H56A 0.9900 .
C56 H56B 0.9900 .

loop_
_platon_squeeze_void_nr
_platon_squeeze_void_average_x
_platon_squeeze_void_average_y
_platon_squeeze_void_average_z
_platon_squeeze_void_volume
_platon_squeeze_void_count_electrons
_platon_squeeze_void_content
1 0.048 0.500 1.000 414 108 ' '
2 0.121 0.095 0.243 12 7 ' '
3 0.433 0.931 0.548 7 3 ' '
4 0.567 0.069 0.452 7 3 ' '
5 0.879 0.905 0.757 12 7 ' '
